data_2311878
loop_
_publ_author_name
'Liu, Feng Yi'
'Zhou, Dong Mei'
'Zhao, Xiao Lan'
'Kou, Jun Feng'

_publ_section_title
;
 Synthesis, crystal structures and luminescence properties of seven
 mononuclear zinc(II), cadmium(II), cobalt(II) and nickel(II) complexes
 with 5-(4-methylphenyl)-3-(pyridin-2-yl)-1H-1,2,4-triazole.
;
_journal_coeditor_code LF3051
_journal_issue 'Pt 5'
_journal_name_full 'Acta crystallographica. Section C, Structural chemistry'
_journal_page_first 382
_journal_page_last 392
_journal_paper_doi 10.1107/S2053229617004697
_journal_volume 73
_journal_year 2017
_chemical_formula_iupac '[Co (C14 H11 N4)2 (H2 O)]'
_chemical_formula_moiety 'C28 H24 Co N8 O'
_chemical_formula_sum 'C28 H24 Co N8 O'
_chemical_formula_weight 547.48
_chemical_name_systematic
Aquabis[5-(4-methylphenyl)-3-(pyridin-2-yl)-1<i>H</i>-1,2,4-triazolato-\k^2^<i>N</i>^1^,<i>N</i>^5^]cobalt(II)
_space_group_crystal_system monoclinic
_space_group_IT_number 15
_space_group_name_Hall '-C 2yc'
_space_group_name_H-M_alt 'C 1 2/c 1'
_atom_sites_solution_hydrogens geom
_atom_sites_solution_primary direct
_atom_sites_solution_secondary difmap
_audit_creation_method SHELXL-2014/7
_cell_angle_alpha 90
_cell_angle_beta 111.79(3)
_cell_angle_gamma 90
_cell_formula_units_Z 4
_cell_length_a 28.735(6)
_cell_length_b 7.4617(15)
_cell_length_c 12.421(3)
_cell_measurement_reflns_used 12169
_cell_measurement_temperature 293(2)
_cell_measurement_theta_max 24.991
_cell_measurement_theta_min 3.054
_cell_volume 2472.9(11)
_computing_cell_refinement
;
CrystalStructure (Rigaku/MSC, 2006)
;
_computing_data_collection
;
CrystalStructure (Rigaku/MSC, 2006)
;
_computing_data_reduction
;
CrystalStructure (Rigaku/MSC, 2006)
;
_computing_molecular_graphics
;
SHELXL-2014/7 (Sheldrick, 2015)
;
_computing_publication_material
;
SHELXL-2014/7 (Sheldrick, 2015)
;
_computing_structure_refinement
;
SHELXL-2014/7 (Sheldrick, 2015)
;
_computing_structure_solution
;
SHELXL-2014/7 (Sheldrick, 2015)
;
_diffrn_ambient_temperature 293(2)
_diffrn_measured_fraction_theta_full 0.999
_diffrn_measured_fraction_theta_max 0.999
_diffrn_measurement_device_type 'Rigaku MM007-HF CCD (Saturn 724+)'
_diffrn_measurement_method '\w scans at fixed \c = 45\%'
_diffrn_radiation_type MoK\a
_diffrn_radiation_wavelength 0.71073
_diffrn_reflns_av_R_equivalents 0.0317
_diffrn_reflns_limit_h_max 34
_diffrn_reflns_limit_h_min -34
_diffrn_reflns_limit_k_max 8
_diffrn_reflns_limit_k_min -8
_diffrn_reflns_limit_l_max 14
_diffrn_reflns_limit_l_min -14
_diffrn_reflns_number 9301
_diffrn_reflns_theta_full 24.991
_diffrn_reflns_theta_max 24.991
_diffrn_reflns_theta_min 3.054
_exptl_absorpt_coefficient_mu 0.734
_exptl_absorpt_correction_T_max 0.832
_exptl_absorpt_correction_T_min 0.796
_exptl_absorpt_correction_type multi-scan
_exptl_absorpt_process_details ABSCOR
_exptl_crystal_colour red
_exptl_crystal_density_diffrn 1.471
_exptl_crystal_density_method 'not measured'
_exptl_crystal_description block
_exptl_crystal_F_000 1132
_exptl_crystal_size_max 0.310
_exptl_crystal_size_mid 0.270
_exptl_crystal_size_min 0.250
_refine_diff_density_max 0.249
_refine_diff_density_min -0.233
_refine_ls_extinction_method none
_refine_ls_goodness_of_fit_ref 1.068
_refine_ls_hydrogen_treatment mixed
_refine_ls_matrix_type full
_refine_ls_number_parameters 174
_refine_ls_number_reflns 2177
_refine_ls_number_restraints 0
_refine_ls_restrained_S_all 1.068
_refine_ls_R_factor_all 0.0355
_refine_ls_R_factor_gt 0.0285
_refine_ls_shift/su_max 0.000
_refine_ls_shift/su_mean 0.000
_refine_ls_structure_factor_coef Fsqd
_refine_ls_weighting_details 'w = 1/[\s^2^(Fo^2^)+(0.0315P)^2^+1.7253P] where P=(Fo^2^+2Fc^2^)/3'
_refine_ls_weighting_scheme calc
_refine_ls_wR_factor_gt 0.0676
_refine_ls_wR_factor_ref 0.0710
_reflns_number_gt 1866
_reflns_number_total 2177
_reflns_threshold_expression I>2\s(I)
_cod_data_source_file lf3051sup1.cif
_cod_data_source_block VI
_cod_original_cell_volume 2472.9(10)
_cod_original_sg_symbol_H-M 'C 2/c'
_cod_database_code 2311878
_shelx_space_group_comment
;
The symmetry employed for this shelxl refinement is uniquely defined
by the following loop, which should always be used as a source of
symmetry information in preference to the above space-group names.
They are only intended as comments.
;
_shelx_estimated_absorpt_t_min 0.804
_shelx_estimated_absorpt_t_max 0.838

loop_
_space_group_symop_operation_xyz
'x, y, z'
'-x, y, -z+1/2'
'x+1/2, y+1/2, z'
'-x+1/2, y+1/2, -z+1/2'
'-x, -y, -z'
'x, -y, z-1/2'
'-x+1/2, -y+1/2, -z'
'x+1/2, -y+1/2, z-1/2'

loop_
_atom_site_type_symbol
_atom_site_label
_atom_site_fract_x
_atom_site_fract_y
_atom_site_fract_z
_atom_site_U_iso_or_equiv
_atom_site_adp_type
_atom_site_calc_flag
_atom_site_occupancy
Co Co1 0.0000 0.88006(5) 0.2500 0.03214(13) Uani d 1
O O1W 0.0000 1.1468(3) 0.2500 0.0430(5) Uani d 1
H H1 0.0088 1.2041 0.2045 0.065 Uiso d 1
N N1 -0.03312(6) 0.7797(2) 0.08970(12) 0.0342(4) Uani d 1
N N2 -0.08111(6) 0.7396(2) 0.01684(13) 0.0365(4) Uani d 1
N N3 0.06247(6) 0.8606(2) 0.19489(13) 0.0322(4) Uani d 1
N N4 -0.02919(6) 0.7113(2) -0.08164(12) 0.0306(4) Uani d 1
C C1 -0.07690(7) 0.6996(3) -0.08404(15) 0.0302(4) Uani d 1
C C2 -0.00365(7) 0.7615(2) 0.02813(14) 0.0291(4) Uani d 1
C C3 0.04983(7) 0.7986(3) 0.08521(15) 0.0297(4) Uani d 1
C C4 0.08522(7) 0.7711(3) 0.03616(17) 0.0393(5) Uani d 1
H H4 0.0758 0.7282 -0.0393 0.047 Uiso calc 1
C C5 0.13471(8) 0.8083(3) 0.10114(19) 0.0465(5) Uani d 1
H H5 0.1592 0.7910 0.0698 0.056 Uiso calc 1
C C6 0.14772(8) 0.8712(3) 0.21247(18) 0.0439(5) Uani d 1
H H6 0.1809 0.8972 0.2574 0.053 Uiso calc 1
C C7 0.11054(7) 0.8950(3) 0.25617(17) 0.0390(5) Uani d 1
H H7 0.1194 0.9369 0.3317 0.047 Uiso calc 1
C C8 -0.12048(7) 0.6482(3) -0.18666(15) 0.0319(4) Uani d 1
C C9 -0.11495(8) 0.5704(3) -0.28298(16) 0.0367(5) Uani d 1
H H9 -0.0830 0.5504 -0.2830 0.044 Uiso calc 1
C C10 -0.15641(8) 0.5224(3) -0.37867(17) 0.0403(5) Uani d 1
H H10 -0.1518 0.4703 -0.4420 0.048 Uiso calc 1
C C11 -0.20464(8) 0.5500(3) -0.38274(17) 0.0401(5) Uani d 1
C C12 -0.21000(8) 0.6271(3) -0.28589(18) 0.0451(5) Uani d 1
H H12 -0.2420 0.6465 -0.2859 0.054 Uiso calc 1
C C13 -0.16890(8) 0.6752(3) -0.19002(17) 0.0412(5) Uani d 1
H H13 -0.1736 0.7266 -0.1266 0.049 Uiso calc 1
C C14 -0.24995(9) 0.4998(3) -0.4882(2) 0.0572(6) Uani d 1
H H14A -0.2392 0.4464 -0.5453 0.086 Uiso calc 1
H H14B -0.2693 0.6054 -0.5199 0.086 Uiso calc 1
H H14C -0.2702 0.4159 -0.4663 0.086 Uiso calc 1

loop_
_atom_site_aniso_label
_atom_site_aniso_U_11
_atom_site_aniso_U_22
_atom_site_aniso_U_33
_atom_site_aniso_U_12
_atom_site_aniso_U_13
_atom_site_aniso_U_23
Co1 0.0335(2) 0.0426(2) 0.02309(19) 0.000 0.01376(16) 0.000
O1W 0.0610(14) 0.0456(12) 0.0366(10) 0.000 0.0344(10) 0.000
N1 0.0304(9) 0.0483(10) 0.0271(8) -0.0022(8) 0.0145(7) -0.0019(7)
N2 0.0317(9) 0.0521(11) 0.0282(8) -0.0058(8) 0.0141(7) -0.0039(8)
N3 0.0314(9) 0.0391(9) 0.0271(7) 0.0019(7) 0.0121(7) 0.0006(7)
N4 0.0326(9) 0.0373(9) 0.0253(7) -0.0001(7) 0.0147(7) 0.0016(7)
C1 0.0320(10) 0.0341(10) 0.0269(9) -0.0006(8) 0.0137(8) 0.0035(8)
C2 0.0312(10) 0.0336(10) 0.0256(9) 0.0023(8) 0.0143(8) 0.0032(8)
C3 0.0333(10) 0.0323(10) 0.0261(9) 0.0027(8) 0.0138(8) 0.0040(8)
C4 0.0359(11) 0.0535(13) 0.0325(10) 0.0005(10) 0.0174(9) -0.0034(9)
C5 0.0341(12) 0.0631(15) 0.0494(12) 0.0008(11) 0.0237(11) -0.0002(11)
C6 0.0298(11) 0.0554(14) 0.0453(12) -0.0026(10) 0.0125(10) -0.0011(11)
C7 0.0349(12) 0.0481(13) 0.0317(10) -0.0013(10) 0.0095(9) -0.0032(9)
C8 0.0344(11) 0.0344(11) 0.0286(9) -0.0017(9) 0.0137(9) 0.0044(8)
C9 0.0354(11) 0.0433(12) 0.0340(10) 0.0002(9) 0.0161(9) -0.0005(9)
C10 0.0458(13) 0.0428(12) 0.0321(10) -0.0008(10) 0.0141(10) -0.0049(9)
C11 0.0396(12) 0.0388(11) 0.0354(10) -0.0019(10) 0.0063(9) 0.0030(9)
C12 0.0302(11) 0.0587(14) 0.0460(12) 0.0020(10) 0.0139(10) 0.0006(11)
C13 0.0399(12) 0.0538(13) 0.0338(10) 0.0009(10) 0.0181(10) -0.0020(10)
C14 0.0498(14) 0.0558(16) 0.0522(13) -0.0024(12) 0.0031(12) -0.0059(12)

loop_
_atom_type_symbol
_atom_type_description
_atom_type_scat_dispersion_real
_atom_type_scat_dispersion_imag
_atom_type_scat_source
C C 0.0033 0.0016 'International Tables Vol C Tables 4.2.6.8 and 6.1.1.4'
H H 0.0000 0.0000 'International Tables Vol C Tables 4.2.6.8 and 6.1.1.4'
Co Co 0.3494 0.9721 'International Tables Vol C Tables 4.2.6.8 and 6.1.1.4'
N N 0.0061 0.0033 'International Tables Vol C Tables 4.2.6.8 and 6.1.1.4'
O O 0.0106 0.0060 'International Tables Vol C Tables 4.2.6.8 and 6.1.1.4'

loop_
_geom_angle_atom_site_label_1
_geom_angle_atom_site_label_2
_geom_angle_atom_site_label_3
_geom_angle_site_symmetry_1
_geom_angle_site_symmetry_3
_geom_angle
O1W Co1 N1 . . 111.93(5)
O1W Co1 N1 . 2 111.93(5)
N1 Co1 N1 . 2 136.14(10)
O1W Co1 N3 . 2 93.86(4)
N1 Co1 N3 . 2 98.41(6)
N1 Co1 N3 2 2 78.66(6)
O1W Co1 N3 . . 93.86(4)
N1 Co1 N3 . . 78.66(6)
N1 Co1 N3 2 . 98.41(6)
N3 Co1 N3 2 . 172.28(9)
Co1 O1W H1 . . 121.4
C2 N1 N2 . . 107.11(14)
C2 N1 Co1 . . 115.86(12)
N2 N1 Co1 . . 136.57(12)
C1 N2 N1 . . 104.38(15)
C7 N3 C3 . . 118.35(16)
C7 N3 Co1 . . 128.06(13)
C3 N3 Co1 . . 113.53(12)
C2 N4 C1 . . 101.93(14)
N2 C1 N4 . . 113.92(16)
N2 C1 C8 . . 121.84(16)
N4 C1 C8 . . 124.24(15)
N4 C2 N1 . . 112.66(16)
N4 C2 C3 . . 128.84(15)
N1 C2 C3 . . 118.50(15)
N3 C3 C4 . . 121.87(17)
N3 C3 C2 . . 113.22(15)
C4 C3 C2 . . 124.90(17)
C5 C4 C3 . . 118.71(18)
C5 C4 H4 . . 120.6
C3 C4 H4 . . 120.6
C6 C5 C4 . . 119.63(19)
C6 C5 H5 . . 120.2
C4 C5 H5 . . 120.2
C5 C6 C7 . . 118.65(19)
C5 C6 H6 . . 120.7
C7 C6 H6 . . 120.7
N3 C7 C6 . . 122.79(18)
N3 C7 H7 . . 118.6
C6 C7 H7 . . 118.6
C9 C8 C13 . . 117.85(18)
C9 C8 C1 . . 121.54(17)
C13 C8 C1 . . 120.62(16)
C10 C9 C8 . . 120.71(18)
C10 C9 H9 . . 119.6
C8 C9 H9 . . 119.6
C9 C10 C11 . . 121.69(18)
C9 C10 H10 . . 119.2
C11 C10 H10 . . 119.2
C10 C11 C12 . . 117.41(19)
C10 C11 C14 . . 121.61(19)
C12 C11 C14 . . 121.0(2)
C13 C12 C11 . . 121.3(2)
C13 C12 H12 . . 119.3
C11 C12 H12 . . 119.3
C12 C13 C8 . . 120.99(18)
C12 C13 H13 . . 119.5
C8 C13 H13 . . 119.5
C11 C14 H14A . . 109.5
C11 C14 H14B . . 109.5
H14A C14 H14B . . 109.5
C11 C14 H14C . . 109.5
H14A C14 H14C . . 109.5
H14B C14 H14C . . 109.5

loop_
_geom_bond_atom_site_label_1
_geom_bond_atom_site_label_2
_geom_bond_site_symmetry_2
_geom_bond_distance
Co1 O1W . 1.990(2)
Co1 N1 . 2.0061(16)
Co1 N1 2 2.0062(16)
Co1 N3 2 2.1504(15)
Co1 N3 . 2.1505(15)
O1W H1 . 0.8199
N1 C2 . 1.342(2)
N1 N2 . 1.372(2)
N2 C1 . 1.337(2)
N3 C7 . 1.331(3)
N3 C3 . 1.355(2)
N4 C2 . 1.340(2)
N4 C1 . 1.363(2)
C1 C8 . 1.468(3)
C2 C3 . 1.460(3)
C3 C4 . 1.381(3)
C4 C5 . 1.378(3)
C4 H4 . 0.9300
C5 C6 . 1.374(3)
C5 H5 . 0.9300
C6 C7 . 1.378(3)
C6 H6 . 0.9300
C7 H7 . 0.9300
C8 C9 . 1.391(3)
C8 C13 . 1.391(3)
C9 C10 . 1.382(3)
C9 H9 . 0.9300
C10 C11 . 1.383(3)
C10 H10 . 0.9300
C11 C12 . 1.393(3)
C11 C14 . 1.511(3)
C12 C13 . 1.378(3)
C12 H12 . 0.9300
C13 H13 . 0.9300
C14 H14A . 0.9600
C14 H14B . 0.9600
C14 H14C . 0.9600

loop_
_geom_hbond_atom_site_label_D
_geom_hbond_atom_site_label_H
_geom_hbond_atom_site_label_A
_geom_hbond_site_symmetry_A
_geom_hbond_distance_DH
_geom_hbond_distance_HA
_geom_hbond_distance_DA
_geom_hbond_angle_DHA
O1W H1 N4 5_575 0.82 1.93 2.7386(17) 167.4

loop_
_geom_torsion_atom_site_label_1
_geom_torsion_atom_site_label_2
_geom_torsion_atom_site_label_3
_geom_torsion_atom_site_label_4
_geom_torsion
C2 N1 N2 C1 0.1(2)
Co1 N1 N2 C1 171.60(15)
N1 N2 C1 N4 -0.1(2)
N1 N2 C1 C8 179.93(17)
C2 N4 C1 N2 0.1(2)
C2 N4 C1 C8 -179.97(18)
C1 N4 C2 N1 0.0(2)
C1 N4 C2 C3 -179.29(19)
N2 N1 C2 N4 -0.1(2)
Co1 N1 C2 N4 -173.59(12)
N2 N1 C2 C3 179.31(16)
Co1 N1 C2 C3 5.8(2)
C7 N3 C3 C4 -0.2(3)
Co1 N3 C3 C4 -177.68(15)
C7 N3 C3 C2 178.45(17)
Co1 N3 C3 C2 1.0(2)
N4 C2 C3 N3 174.89(18)
N1 C2 C3 N3 -4.4(3)
N4 C2 C3 C4 -6.5(3)
N1 C2 C3 C4 174.20(18)
N3 C3 C4 C5 -0.1(3)
C2 C3 C4 C5 -178.56(19)
C3 C4 C5 C6 0.1(3)
C4 C5 C6 C7 0.1(3)
C3 N3 C7 C6 0.4(3)
Co1 N3 C7 C6 177.52(15)
C5 C6 C7 N3 -0.4(3)
N2 C1 C8 C9 -166.02(19)
N4 C1 C8 C9 14.0(3)
N2 C1 C8 C13 13.6(3)
N4 C1 C8 C13 -166.38(18)
C13 C8 C9 C10 0.2(3)
C1 C8 C9 C10 179.83(18)
C8 C9 C10 C11 0.2(3)
C9 C10 C11 C12 -0.5(3)
C9 C10 C11 C14 179.1(2)
C10 C11 C12 C13 0.4(3)
C14 C11 C12 C13 -179.2(2)
C11 C12 C13 C8 -0.1(3)
C9 C8 C13 C12 -0.3(3)
C1 C8 C13 C12 -179.89(19)
